data_4029982
loop_
_publ_author_name
'Davies, Stephen G.'
'Foster, Emma M.'
'Lee, James A.'
'Roberts, Paul M.'
'Thomson, James E.'

_publ_section_title
;
 Stereospecific Cyclization Strategies for \a,\e-Dihydroxy-\b-amino
 Esters: Asymmetric Syntheses of Imino and Amino Sugars.
;
_journal_issue 20
_journal_name_full 'The Journal of organic chemistry'
_journal_page_first 9686
_journal_page_last 9698
_journal_paper_doi 10.1021/jo5018298
_journal_volume 79
_journal_year 2014
_chemical_absolute_configuration ad
_chemical_formula_moiety 'C6 H14 Cl1 N1 O4'
_chemical_formula_sum 'C6 H14 Cl N O4'
_chemical_formula_weight 199.63
_space_group_IT_number 19
_symmetry_cell_setting orthorhombic
_symmetry_space_group_name_Hall 'P 2ac 2ab'
_symmetry_space_group_name_H-M 'P 21 21 21'
_atom_sites_solution_hydrogens geom
_atom_sites_solution_primary direct
_cell_angle_alpha 90
_cell_angle_beta 90
_cell_angle_gamma 90
_cell_formula_units_Z 4
_cell_length_a 6.5462(2)
_cell_length_b 8.6135(3)
_cell_length_c 15.1907(5)
_cell_measurement_reflns_used 1100
_cell_measurement_temperature 150
_cell_measurement_theta_max 27
_cell_measurement_theta_min 5
_cell_volume 856.54(5)
_computing_cell_refinement 'DENZO/SCALEPACK (Otwinowski & Minor, 1997)'
_computing_data_collection 'COLLECT (Nonius, 2001).'
_computing_data_reduction 'DENZO/SCALEPACK (Otwinowski & Minor, 1997)'
_computing_molecular_graphics 'CAMERON (Watkin et al., 1996)'
_computing_publication_material 'CRYSTALS (Betteridge et al., 2003)'
_computing_structure_refinement 'CRYSTALS (Betteridge et al., 2003)'
_computing_structure_solution 'SIR92 (Altomare et al., 1994)'
_diffrn_ambient_temperature 150
_diffrn_measured_fraction_theta_full 0.987
_diffrn_measured_fraction_theta_max 0.985
_diffrn_measurement_device Area
_diffrn_measurement_device_type 'Nonius KappaCCD'
_diffrn_measurement_method \w
_diffrn_radiation_monochromator graphite
_diffrn_radiation_type 'Mo K\a'
_diffrn_radiation_wavelength 0.71073
_diffrn_reflns_av_R_equivalents 0.000
_diffrn_reflns_limit_h_max 8
_diffrn_reflns_limit_h_min -8
_diffrn_reflns_limit_k_max 11
_diffrn_reflns_limit_k_min -11
_diffrn_reflns_limit_l_max 19
_diffrn_reflns_limit_l_min -19
_diffrn_reflns_number 1927
_diffrn_reflns_theta_full 26.652
_diffrn_reflns_theta_max 27.477
_diffrn_reflns_theta_min 5.369
_diffrn_standards_number 0
_exptl_absorpt_coefficient_mu 0.423
_exptl_absorpt_correction_T_max 0.92
_exptl_absorpt_correction_T_min 0.90
_exptl_absorpt_correction_type multi-scan
_exptl_absorpt_process_details 'DENZO/SCALEPACK (Otwinowski & Minor, 1997)'
_exptl_crystal_colour colourless
_exptl_crystal_density_diffrn 1.548
_exptl_crystal_density_method 'not measured'
_exptl_crystal_description block
_exptl_crystal_F_000 424
_exptl_crystal_size_max 0.270
_exptl_crystal_size_mid 0.240
_exptl_crystal_size_min 0.190
_refine_diff_density_max 0.22
_refine_diff_density_min -0.18
_refine_ls_abs_structure_details 'Flack (1983), 0 Friedel-pairs'
_refine_ls_abs_structure_Flack -0.02(6)
_refine_ls_extinction_method None
_refine_ls_goodness_of_fit_ref 1.0186
_refine_ls_hydrogen_treatment none
_refine_ls_matrix_type full
_refine_ls_number_parameters 110
_refine_ls_number_reflns 1679
_refine_ls_number_restraints 0
_refine_ls_R_factor_all 0.0236
_refine_ls_R_factor_gt 0.0223
_refine_ls_shift/su_max 0.0007285
_refine_ls_shift/su_mean 0.0000493
_refine_ls_structure_factor_coef Fsqd
_refine_ls_weighting_details
;
 Method= Modified Sheldrick 
 w=1/[\s^2^(F^2^) + ( 0.02P)^2^ + 0.32P] 
 ,where P=(max(Fo^2^,0) + 2Fc^2^)/3 
;
_refine_ls_weighting_scheme calc
_refine_ls_wR_factor_all 0.0553
_refine_ls_wR_factor_gt 0.0546
_refine_ls_wR_factor_ref 0.0553
_reflns_limit_h_max 8
_reflns_limit_h_min -8
_reflns_limit_k_max 11
_reflns_limit_k_min 0
_reflns_limit_l_max 19
_reflns_limit_l_min 0
_reflns_number_gt 1624
_reflns_number_total 1927
_reflns_threshold_expression I>2.0\s(I)
_oxford_diffrn_Wilson_B_factor 1.34
_oxford_diffrn_Wilson_scale 1.01
_oxford_refine_ls_r_factor_ref 0.0236
_oxford_refine_ls_scale 0.970(3)
_oxford_reflns_number_all 1679
_oxford_reflns_threshold_expression_ref I>-3.0\s(I)
_cod_data_source_file jo5018298_si_002.cif
_cod_data_source_block 47.HCl
_cod_depositor_comments
;
The following automatic conversions were performed:

'_symmetry_cell_setting' value 'Orthorhombic' changed to
'orthorhombic' according to
/home/saulius/struct/COD-crude-data--automatic-downloads/rss-feeds/ACS/lib/dictionaries/cif_core.dic
dictionary named 'cif_core.dic' version 2.4.2 from 2011-04-26.

Automatic conversion script
Id: cif_fix_values 2281 2013-09-26 08:29:07Z andrius 

 Adding full bibliography for 4029980--4029983.cif.
;
_cod_original_formula_sum 'C6 H14 Cl1 N1 O4'
_cod_database_code 4029982

loop_
_symmetry_equiv_pos_as_xyz
x,y,z
x+1/2,-y+1/2,-z
-x,y+1/2,-z+1/2
-x+1/2,-y,z+1/2

loop_
_atom_site_label
_atom_site_type_symbol
_atom_site_fract_x
_atom_site_fract_y
_atom_site_fract_z
_atom_site_U_iso_or_equiv
_atom_site_occupancy
_atom_site_adp_type
_atom_site_refinement_flags_posn
Cl1 Cl 0.20810(5) 0.15290(4) 0.58182(2) 0.0165 1.0000 Uani .
O2 O 0.14470(16) 0.64854(13) 0.41850(7) 0.0164 1.0000 Uani .
C3 C 0.2238(3) 0.54247(18) 0.4820(1) 0.0159 1.0000 Uani .
C4 C 0.2508(2) 0.62770(17) 0.56821(9) 0.0130 1.0000 Uani .
O5 O 0.05260(15) 0.64375(14) 0.60732(7) 0.0161 1.0000 Uani .
C6 C 0.0619(2) 0.73633(19) 0.68542(10) 0.0162 1.0000 Uani .
C7 C 0.1861(2) 0.65496(18) 0.75598(9) 0.0130 1.0000 Uani .
O8 O 0.20292(17) 0.75235(12) 0.83192(7) 0.0164 1.0000 Uani .
C9 C 0.3990(2) 0.62058(17) 0.72221(9) 0.0107 1.0000 Uani .
C10 C 0.3872(2) 0.53890(18) 0.63296(9) 0.0110 1.0000 Uani .
N11 N 0.60150(19) 0.52230(15) 0.59888(8) 0.0131 1.0000 Uani .
O12 O 0.51094(17) 0.51999(12) 0.77951(7) 0.0149 1.0000 Uani .
H32 H 0.3516 0.5002 0.4621 0.0211 1.0000 Uiso R
H31 H 0.1268 0.4548 0.4924 0.0197 1.0000 Uiso R
H41 H 0.3066 0.7335 0.5594 0.0180 1.0000 Uiso R
H62 H -0.0767 0.7550 0.7066 0.0214 1.0000 Uiso R
H61 H 0.1184 0.8360 0.6722 0.0185 1.0000 Uiso R
H71 H 0.1202 0.5574 0.7703 0.0154 1.0000 Uiso R
H91 H 0.4674 0.7167 0.7145 0.0133 1.0000 Uiso R
H101 H 0.3410 0.4315 0.6429 0.0169 1.0000 Uiso R
H113 H 0.6058 0.4744 0.5464 0.0213 1.0000 Uiso R
H112 H 0.6791 0.4702 0.6365 0.0217 1.0000 Uiso R
H121 H 0.5801 0.5742 0.8121 0.0247 1.0000 Uiso R
H111 H 0.6615 0.6168 0.5907 0.0246 1.0000 Uiso R
H81 H 0.0939 0.7426 0.8603 0.0301 1.0000 Uiso R
H21 H 0.1059 0.5990 0.3735 0.0284 1.0000 Uiso R

loop_
_atom_site_aniso_label
_atom_site_aniso_U_11
_atom_site_aniso_U_22
_atom_site_aniso_U_33
_atom_site_aniso_U_23
_atom_site_aniso_U_13
_atom_site_aniso_U_12
Cl1 0.01514(18) 0.01834(18) 0.01611(17) -0.00168(15) -0.00262(16) 0.00020(15)
O2 0.0230(5) 0.0145(5) 0.0116(5) 0.0002(5) -0.0070(4) -0.0002(4)
C3 0.0177(7) 0.0163(7) 0.0136(7) -0.0023(6) -0.0054(7) 0.0064(6)
C4 0.0135(7) 0.0133(7) 0.0122(7) -0.0019(6) -0.0014(6) 0.0017(6)
O5 0.0102(5) 0.0238(6) 0.0144(5) -0.0070(5) -0.0023(4) 0.0023(5)
C6 0.0149(7) 0.0193(8) 0.0144(7) -0.0061(6) -0.0004(6) 0.0036(7)
C7 0.0155(7) 0.0113(7) 0.0122(7) -0.0037(6) 0.0019(6) -0.0009(7)
O8 0.0166(5) 0.0204(5) 0.0122(5) -0.0058(4) 0.0038(5) -0.0039(5)
C9 0.0132(7) 0.0098(7) 0.0091(6) 0.0013(6) -0.0022(6) -0.0001(6)
C10 0.0114(7) 0.0110(7) 0.0105(7) -0.0003(6) -0.0004(6) 0.0010(6)
N11 0.0138(6) 0.0160(6) 0.0096(6) -0.0003(5) -0.0008(5) 0.0038(5)
O12 0.0177(5) 0.0155(5) 0.0115(5) 0.0011(4) -0.0051(5) 0.0011(4)

loop_
_atom_type_symbol
_atom_type_scat_dispersion_real
_atom_type_scat_dispersion_imag
_atom_type_scat_Cromer_Mann_a1
_atom_type_scat_Cromer_Mann_b1
_atom_type_scat_Cromer_Mann_a2
_atom_type_scat_Cromer_Mann_b2
_atom_type_scat_Cromer_Mann_a3
_atom_type_scat_Cromer_Mann_b3
_atom_type_scat_Cromer_Mann_a4
_atom_type_scat_Cromer_Mann_b4
_atom_type_scat_Cromer_Mann_c
_atom_type_scat_source
C 0.0033 0.0016 2.3100 20.8439 1.0200 10.2075 1.5886 0.5687 0.8650 51.6512 0.2156 'International Tables Vol C 4.2.6.8 and 6.1.1.4'
H 0.0000 0.0000 0.4930 10.5109 0.3229 26.1257 0.1402 3.1424 0.0408 57.7998 0.0030 'International Tables Vol C 4.2.6.8 and 6.1.1.4'
Cl 0.1484 0.1585 11.4604 0.0104 7.1964 1.1662 6.2556 18.5194 1.6455 47.7784 -9.5574 'International Tables Vol C 4.2.6.8 and 6.1.1.4'
N 0.0061 0.0033 12.2126 0.0057 3.1322 9.8933 2.0125 28.9975 1.1663 0.5826 -11.5290 'International Tables Vol C 4.2.6.8 and 6.1.1.4'
O 0.0106 0.0060 3.0485 13.2771 2.2868 5.7011 1.5463 0.3239 0.8670 32.9089 0.2508 'International Tables Vol C 4.2.6.8 and 6.1.1.4'

loop_
_geom_angle_atom_site_label_1
_geom_angle_atom_site_label_2
_geom_angle_atom_site_label_3
_geom_angle
_geom_angle_publ_flag
C3 O2 H21 109.4 no
O2 C3 C4 108.49(12) yes
O2 C3 H32 110.3 no
C4 C3 H32 110.8 no
O2 C3 H31 111.1 no
C4 C3 H31 107.7 no
H32 C3 H31 108.5 no
C3 C4 O5 107.46(12) yes
C3 C4 C10 112.44(12) yes
O5 C4 C10 108.01(11) yes
C3 C4 H41 111.9 no
O5 C4 H41 107.5 no
C10 C4 H41 109.3 no
C4 O5 C6 111.01(11) yes
O5 C6 C7 110.57(13) yes
O5 C6 H62 109.0 no
C7 C6 H62 110.0 no
O5 C6 H61 110.0 no
C7 C6 H61 110.9 no
H62 C6 H61 106.3 no
C6 C7 O8 109.89(12) yes
C6 C7 C9 110.12(12) yes
O8 C7 C9 108.47(11) yes
C6 C7 H71 108.7 no
O8 C7 H71 111.2 no
C9 C7 H71 108.4 no
C7 O8 H81 106.9 no
C7 C9 C10 110.10(11) yes
C7 C9 O12 112.57(12) yes
C10 C9 O12 106.66(11) yes
C7 C9 H91 107.8 no
C10 C9 H91 108.4 no
O12 C9 H91 111.2 no
C4 C10 C9 111.64(12) yes
C4 C10 N11 111.73(11) yes
C9 C10 N11 107.57(11) yes
C4 C10 H101 112.8 no
C9 C10 H101 108.2 no
N11 C10 H101 104.5 no
C10 N11 H113 112.3 no
C10 N11 H112 111.2 no
H113 N11 H112 108.8 no
C10 N11 H111 111.4 no
H113 N11 H111 106.0 no
H112 N11 H111 107.0 no
C9 O12 H121 107.9 no

loop_
_geom_bond_atom_site_label_1
_geom_bond_atom_site_label_2
_geom_bond_distance
_geom_bond_publ_flag
O2 C3 1.4255(18) yes
O2 H21 0.844 no
C3 C4 1.5122(19) yes
C3 H32 0.961 no
C3 H31 0.999 no
C4 O5 1.4337(17) yes
C4 C10 1.533(2) yes
C4 H41 0.991 no
O5 C6 1.4308(18) yes
C6 C7 1.517(2) yes
C6 H62 0.976 no
C6 H61 0.956 no
C7 O8 1.4306(17) yes
C7 C9 1.515(2) yes
C7 H71 0.969 no
O8 H81 0.838 no
C9 C10 1.5294(19) yes
C9 O12 1.4301(17) yes
C9 H91 0.949 no
C10 N11 1.5024(18) yes
C10 H101 0.985 no
N11 H113 0.898 no
N11 H112 0.886 no
N11 H111 0.912 no
O12 H121 0.818 no

loop_
_geom_hbond_atom_site_label_D
_geom_hbond_atom_site_label_H
_geom_hbond_atom_site_label_A
_geom_hbond_site_symmetry_A
_geom_hbond_angle_DHA
_geom_hbond_distance_DH
_geom_hbond_distance_HA
_geom_hbond_distance_DA
_geom_hbond_publ_flag
C4 H41 O2 2_566 134 0.99 2.46 3.226(2) yes
N11 H112 O8 3_646 145 0.89 2.09 2.855(2) yes
N11 H111 O2 2_566 151 0.91 2.03 2.862(2) yes
O2 H21 O12 4_564 173 0.84 1.92 2.757(2) yes
